data_7123243
loop_
_publ_author_name
'Conejo-Rodr\'iguez, Ver\'onica'
'Pe\~nas-Defrutos, Marconi N.'
'Espinet, Pablo'

_publ_section_title
;
 d8&#x00B7;&#x00B7;&#x00B7;d10 RhI&#x00B7;&#x00B7;&#x00B7;AuI Interactions
 in Rh 2,6-Xylylisocyanide Complexes with [Au(CN)2]--: Bond Analysis and
 Crystal Effects
;
_journal_name_full 'Chemical Communications'
_journal_paper_doi 10.1039/C9CC01377F
_journal_year 2019
_chemical_formula_moiety 'C37 H36 Au0.5 N5 Rh, Au C N2, 2(C H Cl3)'
_chemical_formula_sum 'C40 H38 Au1.5 Cl6 N7 Rh'
_chemical_formula_weight 1227.83
_space_group_crystal_system triclinic
_space_group_IT_number 2
_space_group_name_Hall '-P 1'
_space_group_name_H-M_alt 'P -1'
_symmetry_space_group_name_Hall '-P 1'
_symmetry_space_group_name_H-M 'P -1'
_atom_sites_solution_hydrogens geom
_atom_sites_solution_primary dual
_audit_creation_date 2019-01-15
_audit_creation_method
;
Olex2 1.2
(compiled 2018.05.29 svn.r3508 for OlexSys, GUI svn.r5506)
;
_audit_update_record
;
2019-01-30 deposited with the CCDC.    2019-04-01 downloaded from the CCDC.
;
_cell_angle_alpha 99.423(4)
_cell_angle_beta 110.298(5)
_cell_angle_gamma 94.397(4)
_cell_formula_units_Z 2
_cell_length_a 11.7506(7)
_cell_length_b 13.6103(6)
_cell_length_c 15.5642(9)
_cell_measurement_reflns_used 2119
_cell_measurement_temperature 179.8(4)
_cell_measurement_theta_max 20.1960
_cell_measurement_theta_min 3.5610
_cell_volume 2279.0(2)
_computing_cell_refinement 'CrysAlisPro 1.171.39.45g (Rigaku OD, 2018)'
_computing_data_collection 'CrysAlisPro 1.171.39.45g (Rigaku OD, 2018)'
_computing_data_reduction 'CrysAlisPro 1.171.39.45g (Rigaku OD, 2018)'
_computing_molecular_graphics 'Olex2 (Dolomanov et al., 2009)'
_computing_publication_material 'Olex2 (Dolomanov et al., 2009)'
_computing_structure_refinement 'ShelXL (Sheldrick, 2015)'
_computing_structure_solution 'ShelXT (Sheldrick, 2015)'
_diffrn_ambient_environment N~2~
_diffrn_ambient_temperature 179.8(4)
_diffrn_detector 'CCD plate'
_diffrn_detector_area_resol_mean 10.4757
_diffrn_detector_type Atlas
_diffrn_measured_fraction_theta_full 0.993
_diffrn_measured_fraction_theta_max 0.810
_diffrn_measurement_details
;
List of Runs (angles in degrees, time in seconds):

  # Type    Start    End  Width  t~exp~   \w     \q     \k     \f   Frames
#--------------------------------------------------------------------------
  1  \w    -83.00  15.00   1.00   33.13    --  -10.64 -57.00 -30.00   98
  2  \w    -38.00  60.00   1.00   33.13    --  -10.64  57.00 120.00   98
  3  \w    -20.00  53.00   1.00   33.13    --   12.20 -99.00-120.00   73
;
_diffrn_measurement_device 'four-circle diffractometer'
_diffrn_measurement_device_type 'SuperNova, Dual, Cu at home/near, Atlas'
_diffrn_measurement_method '\w scans'
_diffrn_orient_matrix_type 'CrysAlisPro convention (1999,Acta A55,543-557)'
_diffrn_orient_matrix_UB_11 -0.0409917000
_diffrn_orient_matrix_UB_12 0.0016319000
_diffrn_orient_matrix_UB_13 -0.0454393000
_diffrn_orient_matrix_UB_21 0.0259269000
_diffrn_orient_matrix_UB_22 0.0505356000
_diffrn_orient_matrix_UB_23 0.0056475000
_diffrn_orient_matrix_UB_31 0.0433325000
_diffrn_orient_matrix_UB_32 -0.0171340000
_diffrn_orient_matrix_UB_33 -0.0191409000
_diffrn_radiation_monochromator mirror
_diffrn_radiation_probe x-ray
_diffrn_radiation_type MoK\a
_diffrn_radiation_wavelength 0.71073
_diffrn_reflns_av_R_equivalents 0.0700
_diffrn_reflns_av_unetI/netI 0.1945
_diffrn_reflns_Laue_measured_fraction_full 0.993
_diffrn_reflns_Laue_measured_fraction_max 0.810
_diffrn_reflns_limit_h_max 16
_diffrn_reflns_limit_h_min -15
_diffrn_reflns_limit_k_max 17
_diffrn_reflns_limit_k_min -18
_diffrn_reflns_limit_l_max 19
_diffrn_reflns_limit_l_min -15
_diffrn_reflns_number 16501
_diffrn_reflns_point_group_measured_fraction_full 0.993
_diffrn_reflns_point_group_measured_fraction_max 0.810
_diffrn_reflns_theta_full 25.242
_diffrn_reflns_theta_max 29.621
_diffrn_reflns_theta_min 3.478
_diffrn_source 'micro-focus sealed X-ray tube'
_diffrn_source_type 'SuperNova (Mo) X-ray Source'
_exptl_absorpt_coefficient_mu 5.566
_exptl_absorpt_correction_T_max 1.000
_exptl_absorpt_correction_T_min 0.712
_exptl_absorpt_correction_type gaussian
_exptl_absorpt_process_details
;
CrysAlisPro 1.171.39.45g (Rigaku Oxford Diffraction, 2018)
Numerical absorption correction based on gaussian integration over
            a multifaceted crystal model
Empirical absorption correction using spherical harmonics,
 implemented in SCALE3 ABSPACK scaling algorithm.
;
_exptl_crystal_colour violet
_exptl_crystal_colour_primary violet
_exptl_crystal_density_diffrn 1.789
_exptl_crystal_description prism
_exptl_crystal_F_000 1185
_exptl_crystal_size_max 0.19
_exptl_crystal_size_mid 0.067
_exptl_crystal_size_min 0.047
_refine_diff_density_max 1.729
_refine_diff_density_min -1.270
_refine_diff_density_rms 0.187
_refine_ls_extinction_method none
_refine_ls_goodness_of_fit_ref 1.038
_refine_ls_hydrogen_treatment constr
_refine_ls_matrix_type full
_refine_ls_number_parameters 510
_refine_ls_number_reflns 10402
_refine_ls_number_restraints 0
_refine_ls_restrained_S_all 1.038
_refine_ls_R_factor_all 0.2089
_refine_ls_R_factor_gt 0.0912
_refine_ls_shift/su_max 0.000
_refine_ls_shift/su_mean 0.000
_refine_ls_structure_factor_coef Fsqd
_refine_ls_weighting_details 'w=1/[\s^2^(Fo^2^)+(0.0395P)^2^+3.5108P] where P=(Fo^2^+2Fc^2^)/3'
_refine_ls_weighting_scheme calc
_refine_ls_wR_factor_gt 0.1339
_refine_ls_wR_factor_ref 0.1785
_reflns_Friedel_coverage 0.000
_reflns_number_gt 4719
_reflns_number_total 10402
_reflns_threshold_expression 'I > 2\s(I)'
_cod_data_source_file c9cc01377f2.cif
_cod_data_source_block 3
_cod_original_formula_sum 'C40 H38 Au1.50 Cl6 N7 Rh'
_cod_database_code 7123243
_shelx_shelxl_version_number 2014/7
_chemical_oxdiff_formula 'C38 H36 Au N6 Rh'
_chemical_oxdiff_usercomment black
_shelx_space_group_comment
;
The symmetry employed for this shelxl refinement is uniquely defined
by the following loop, which should always be used as a source of
symmetry information in preference to the above space-group names.
They are only intended as comments.
;
_reflns_odcompleteness_completeness 98.78
_reflns_odcompleteness_iscentric 1
_reflns_odcompleteness_theta 26.32
_olex2_refinement_description
;
1. Fixed Uiso
 At 1.2 times of:
  All C(H) groups
 At 1.5 times of:
  All C(H,H,H) groups
2.a Ternary CH refined with riding coordinates:
 C50(H50), C60(H60)
2.b Aromatic/amide H refined with riding coordinates:
 C4A(H4A), C4B(H4B), C4C(H4C), C4D(H4D), C5A(H5A), C5B(H5B), C5C(H5C),
 C5D(H5D), C6A(H6A), C6B(H6B), C6C(H6C), C6D(H6D)
2.c Idealised Me refined as rotating group:
 C8A(H8AA,H8AB,H8AC), C8B(H8BA,H8BB,H8BC), C8C(H8CA,H8CB,H8CC), C8D(H8DA,H8DB,
 H8DC), C9A(H9AA,H9AB,H9AC), C9B(H9BA,H9BB,H9BC), C9C(H9CA,H9CB,H9CC), C9D(H9DA,
 H9DB,H9DC)
;
_olex2_submission_special_instructions 'No special instructions were received'
_oxdiff_exptl_absorpt_empirical_details
;
Empirical correction (ABSPACK) includes:
- Absorption correction using spherical harmonics
- Frame scaling
;
_oxdiff_exptl_absorpt_empirical_full_max 1.122
_oxdiff_exptl_absorpt_empirical_full_min 0.938

loop_
_space_group_symop_operation_xyz
'x, y, z'
'-x, -y, -z'

loop_
_atom_site_label
_atom_site_type_symbol
_atom_site_fract_x
_atom_site_fract_y
_atom_site_fract_z
_atom_site_U_iso_or_equiv
_atom_site_adp_type
_atom_site_occupancy
_atom_site_site_symmetry_order
_atom_site_calc_flag
_atom_site_refinement_flags_posn
_atom_site_refinement_flags_adp
_atom_site_refinement_flags_occupancy
Au1 Au 0.5000 0.5000 0.5000 0.0388(2) Uani 1 2 d S T P
C1A C 0.3053(12) 0.6117(10) 0.2912(12) 0.044(4) Uani 1 1 d . . .
C1B C 0.2283(13) 0.6568(8) 0.4438(9) 0.038(3) Uani 1 1 d . . .
C1C C 0.4474(12) 0.7737(9) 0.5467(11) 0.040(3) Uani 1 1 d . . .
C1D C 0.5363(14) 0.7277(9) 0.4006(9) 0.043(4) Uani 1 1 d . . .
N1A N 0.2612(10) 0.5687(9) 0.2156(9) 0.049(3) Uani 1 1 d . . .
N1B N 0.1430(9) 0.6437(6) 0.4620(7) 0.026(2) Uani 1 1 d . . .
N1C N 0.4711(9) 0.8297(8) 0.6193(9) 0.038(3) Uani 1 1 d . . .
N1D N 0.6252(11) 0.7510(8) 0.3880(8) 0.042(3) Uani 1 1 d . . .
Rh1 Rh 0.38339(9) 0.68793(7) 0.42187(8) 0.0391(3) Uani 1 1 d . . .
C2A C 0.2063(13) 0.5109(10) 0.1237(11) 0.048(4) Uani 1 1 d . . .
C2B C 0.0338(13) 0.6256(9) 0.4750(11) 0.040(4) Uani 1 1 d . . .
C2C C 0.4917(13) 0.8976(10) 0.6999(11) 0.043(4) Uani 1 1 d . . .
C2D C 0.7266(14) 0.7846(10) 0.3760(13) 0.049(4) Uani 1 1 d . . .
C3A C 0.2006(14) 0.5582(11) 0.0508(12) 0.056(4) Uani 1 1 d . . .
C3B C -0.0713(13) 0.5860(10) 0.3986(13) 0.047(4) Uani 1 1 d . . .
C3C C 0.3910(16) 0.9528(10) 0.6959(12) 0.057(4) Uani 1 1 d . . .
C3D C 0.8259(15) 0.8395(12) 0.4571(17) 0.069(6) Uani 1 1 d . . .
C4A C 0.1441(14) 0.4996(13) -0.0386(12) 0.067(5) Uani 1 1 d . . .
H4A H 0.1406 0.5271 -0.0902 0.081 Uiso 1 1 calc R . .
C4B C -0.1779(14) 0.5718(10) 0.4205(15) 0.065(5) Uani 1 1 d . . .
H4B H -0.2524 0.5466 0.3719 0.078 Uiso 1 1 calc R . .
C4C C 0.409(2) 1.0247(14) 0.7757(17) 0.088(6) Uani 1 1 d . . .
H4C H 0.3456 1.0602 0.7788 0.105 Uiso 1 1 calc R . .
C4D C 0.9301(18) 0.8658(14) 0.440(3) 0.136(14) Uani 1 1 d . . .
H4D H 0.9975 0.9014 0.4902 0.164 Uiso 1 1 calc R . .
C5A C 0.0935(16) 0.4018(15) -0.0515(14) 0.079(6) Uani 1 1 d . . .
H5A H 0.0560 0.3628 -0.1115 0.095 Uiso 1 1 calc R . .
C5B C -0.1762(16) 0.5934(11) 0.5086(14) 0.057(5) Uani 1 1 d . . .
H5B H -0.2484 0.5810 0.5195 0.068 Uiso 1 1 calc R . .
C5C C 0.517(2) 1.0438(13) 0.8484(16) 0.090(7) Uani 1 1 d . . .
H5C H 0.5275 1.0950 0.8992 0.108 Uiso 1 1 calc R . .
C5D C 0.944(2) 0.846(2) 0.359(3) 0.147(18) Uani 1 1 d . . .
H5D H 1.0178 0.8660 0.3533 0.176 Uiso 1 1 calc R . .
C6A C 0.0986(14) 0.3632(12) 0.0225(14) 0.062(5) Uani 1 1 d . . .
H6A H 0.0627 0.2969 0.0121 0.074 Uiso 1 1 calc R . .
C6B C -0.0700(18) 0.6332(11) 0.5819(14) 0.068(5) Uani 1 1 d . . .
H6B H -0.0714 0.6504 0.6418 0.082 Uiso 1 1 calc R . .
C6C C 0.6111(19) 0.9900(15) 0.8500(14) 0.091(6) Uani 1 1 d . . .
H6C H 0.6832 1.0015 0.9022 0.109 Uiso 1 1 calc R . .
C6D C 0.844(2) 0.7931(16) 0.281(2) 0.114(11) Uani 1 1 d . . .
H6D H 0.8518 0.7791 0.2232 0.137 Uiso 1 1 calc R . .
C7A C 0.1535(13) 0.4150(13) 0.1134(12) 0.055(4) Uani 1 1 d . . .
C7B C 0.0430(13) 0.6487(9) 0.5680(13) 0.045(4) Uani 1 1 d . . .
C7C C 0.5953(18) 0.9169(12) 0.7700(12) 0.070(5) Uani 1 1 d . . .
C7D C 0.7332(18) 0.7613(12) 0.2883(15) 0.067(5) Uani 1 1 d . . .
C8A C 0.2521(16) 0.6678(10) 0.0677(12) 0.074(5) Uani 1 1 d . . .
H8AA H 0.2185 0.7076 0.1073 0.111 Uiso 1 1 calc GR . .
H8AB H 0.2309 0.6893 0.0090 0.111 Uiso 1 1 calc GR . .
H8AC H 0.3398 0.6763 0.0975 0.111 Uiso 1 1 calc GR . .
C8B C -0.0717(14) 0.5629(11) 0.3035(12) 0.061(5) Uani 1 1 d . . .
H8BA H -0.0337 0.6209 0.2906 0.091 Uiso 1 1 calc GR . .
H8BB H -0.1547 0.5450 0.2599 0.091 Uiso 1 1 calc GR . .
H8BC H -0.0270 0.5077 0.2975 0.091 Uiso 1 1 calc GR . .
C8C C 0.2743(15) 0.9359(12) 0.6122(13) 0.073(5) Uani 1 1 d . . .
H8CA H 0.2874 0.9675 0.5650 0.109 Uiso 1 1 calc GR . .
H8CB H 0.2116 0.9644 0.6301 0.109 Uiso 1 1 calc GR . .
H8CC H 0.2491 0.8649 0.5879 0.109 Uiso 1 1 calc GR . .
C8D C 0.8145(17) 0.8654(12) 0.5485(14) 0.092(7) Uani 1 1 d . . .
H8DA H 0.7603 0.9149 0.5468 0.138 Uiso 1 1 calc GR . .
H8DB H 0.8938 0.8921 0.5954 0.138 Uiso 1 1 calc GR . .
H8DC H 0.7821 0.8062 0.5632 0.138 Uiso 1 1 calc GR . .
C9A C 0.1562(17) 0.3684(14) 0.1947(14) 0.094(7) Uani 1 1 d . . .
H9AA H 0.2394 0.3742 0.2370 0.141 Uiso 1 1 calc GR . .
H9AB H 0.1217 0.2987 0.1726 0.141 Uiso 1 1 calc GR . .
H9AC H 0.1092 0.4026 0.2265 0.141 Uiso 1 1 calc GR . .
C9B C 0.1592(15) 0.6885(10) 0.6488(12) 0.065(5) Uani 1 1 d . . .
H9BA H 0.2242 0.6547 0.6399 0.097 Uiso 1 1 calc GR . .
H9BB H 0.1496 0.6771 0.7053 0.097 Uiso 1 1 calc GR . .
H9BC H 0.1787 0.7594 0.6533 0.097 Uiso 1 1 calc GR . .
C9C C 0.7002(13) 0.8566(13) 0.7694(13) 0.082(6) Uani 1 1 d . . .
H9CA H 0.6684 0.7863 0.7474 0.123 Uiso 1 1 calc GR . .
H9CB H 0.7602 0.8672 0.8316 0.123 Uiso 1 1 calc GR . .
H9CC H 0.7377 0.8787 0.7287 0.123 Uiso 1 1 calc GR . .
C9D C 0.628(2) 0.7010(14) 0.2066(13) 0.096(7) Uani 1 1 d . . .
H9DA H 0.6055 0.6383 0.2211 0.144 Uiso 1 1 calc GR . .
H9DB H 0.6522 0.6881 0.1532 0.144 Uiso 1 1 calc GR . .
H9DC H 0.5598 0.7378 0.1929 0.144 Uiso 1 1 calc GR . .
C11 C 0.5114(13) 0.4440(12) 0.3797(13) 0.057(5) Uani 1 1 d . . .
N11 N 0.5190(13) 0.4169(11) 0.3102(11) 0.076(5) Uani 1 1 d . . .
Au2 Au 0.31808(6) 0.90764(4) 0.35567(5) 0.0575(2) Uani 1 1 d . . .
C21 C 0.1670(18) 0.8497(19) 0.2389(16) 0.071(6) Uani 1 1 d . . .
N21 N 0.0951(18) 0.8373(15) 0.1856(14) 0.095(6) Uani 1 1 d . . .
N22 N 0.4601(10) 0.9787(8) 0.4682(9) 0.055(4) Uani 1 1 d . . .
C50 C -0.0697(17) 1.0196(14) 0.1221(13) 0.082(6) Uani 1 1 d . . .
H50 H 0.0015 0.9837 0.1319 0.099 Uiso 1 1 calc R . .
Cl51 Cl -0.0594(7) 1.0892(6) 0.2290(5) 0.157(3) Uani 1 1 d . . .
Cl52 Cl -0.0681(5) 1.1005(4) 0.0454(5) 0.112(2) Uani 1 1 d . . .
Cl53 Cl -0.2017(6) 0.9321(5) 0.0742(5) 0.135(2) Uani 1 1 d . . .
C60 C 0.4681(15) 0.6837(12) 0.8795(12) 0.071(5) Uani 1 1 d . . .
H60 H 0.4627 0.6666 0.8145 0.086 Uiso 1 1 calc R . .
Cl61 Cl 0.6187(5) 0.7146(7) 0.9501(5) 0.154(3) Uani 1 1 d . . .
Cl62 Cl 0.3919(6) 0.7846(5) 0.8913(5) 0.121(2) Uani 1 1 d . . .
Cl63 Cl 0.4038(7) 0.5810(4) 0.9059(6) 0.144(3) Uani 1 1 d . . .

loop_
_atom_site_aniso_label
_atom_site_aniso_U_11
_atom_site_aniso_U_22
_atom_site_aniso_U_33
_atom_site_aniso_U_23
_atom_site_aniso_U_13
_atom_site_aniso_U_12
Au1 0.0360(4) 0.0428(4) 0.0358(6) 0.0052(4) 0.0127(4) 0.0030(4)
C1A 0.041(8) 0.041(8) 0.052(12) 0.001(8) 0.025(8) -0.005(7)
C1B 0.060(9) 0.022(6) 0.024(8) 0.007(6) 0.006(7) 0.011(7)
C1C 0.051(9) 0.032(7) 0.039(10) 0.012(7) 0.020(8) -0.012(7)
C1D 0.081(11) 0.034(7) 0.013(8) 0.004(6) 0.014(8) 0.024(8)
N1A 0.049(7) 0.056(8) 0.035(9) -0.004(7) 0.012(7) 0.005(6)
N1B 0.026(5) 0.023(5) 0.042(7) 0.017(5) 0.026(5) 0.001(5)
N1C 0.036(6) 0.035(6) 0.048(9) 0.023(6) 0.014(6) 0.002(5)
N1D 0.056(8) 0.047(7) 0.035(8) 0.008(6) 0.036(7) -0.006(6)
Rh1 0.0427(7) 0.0407(6) 0.0316(7) 0.0014(5) 0.0152(6) -0.0020(5)
C2A 0.055(9) 0.041(8) 0.038(11) -0.004(8) 0.014(8) -0.008(8)
C2B 0.057(9) 0.030(7) 0.048(11) 0.022(7) 0.027(9) 0.018(7)
C2C 0.048(8) 0.040(8) 0.034(10) -0.030(7) 0.026(8) -0.014(7)
C2D 0.053(10) 0.028(7) 0.066(13) 0.011(8) 0.019(9) 0.019(8)
C3A 0.059(10) 0.059(10) 0.050(12) 0.008(9) 0.020(9) 0.014(9)
C3B 0.044(9) 0.033(8) 0.070(13) 0.008(8) 0.028(9) 0.009(7)
C3C 0.099(13) 0.035(8) 0.050(12) 0.009(8) 0.047(11) -0.002(9)
C3D 0.048(10) 0.049(10) 0.12(2) 0.034(11) 0.035(12) 0.027(9)
C4A 0.073(12) 0.077(12) 0.034(11) -0.015(9) 0.015(9) -0.016(10)
C4B 0.043(9) 0.040(9) 0.102(17) 0.021(10) 0.012(10) 0.010(8)
C4C 0.112(17) 0.078(13) 0.10(2) 0.031(14) 0.067(16) 0.031(13)
C4D 0.041(12) 0.045(11) 0.32(5) 0.048(19) 0.058(19) 0.009(10)
C5A 0.076(13) 0.099(15) 0.043(13) -0.025(11) 0.016(11) 0.010(12)
C5B 0.073(12) 0.057(10) 0.089(16) 0.055(11) 0.063(12) 0.046(10)
C5C 0.126(18) 0.055(11) 0.074(17) -0.002(11) 0.025(15) 0.009(13)
C5D 0.081(17) 0.086(18) 0.37(6) 0.12(3) 0.16(3) 0.044(15)
C6A 0.054(10) 0.064(10) 0.064(14) -0.002(10) 0.023(10) 0.015(9)
C6B 0.101(15) 0.038(9) 0.088(16) 0.021(10) 0.054(13) 0.030(10)
C6C 0.096(15) 0.094(14) 0.048(14) 0.000(12) -0.003(11) -0.028(13)
C6D 0.15(2) 0.090(16) 0.21(3) 0.11(2) 0.15(2) 0.078(17)
C7A 0.042(9) 0.086(12) 0.036(11) 0.008(10) 0.014(8) 0.018(9)
C7B 0.039(8) 0.027(7) 0.078(14) 0.020(8) 0.026(9) 0.006(7)
C7C 0.111(15) 0.062(10) 0.029(11) 0.014(9) 0.014(11) 0.005(11)
C7D 0.105(15) 0.054(10) 0.078(16) 0.047(11) 0.054(13) 0.047(11)
C8A 0.111(14) 0.054(10) 0.067(14) 0.016(9) 0.045(12) -0.003(10)
C8B 0.062(10) 0.056(9) 0.057(13) 0.005(9) 0.015(9) 0.006(8)
C8C 0.079(12) 0.067(11) 0.069(15) 0.017(10) 0.022(11) 0.008(10)
C8D 0.105(15) 0.051(10) 0.079(17) -0.006(10) -0.007(13) 0.009(11)
C9A 0.094(14) 0.106(15) 0.074(17) -0.014(13) 0.033(13) 0.024(13)
C9B 0.091(13) 0.036(8) 0.074(14) -0.001(8) 0.047(11) -0.005(9)
C9C 0.047(9) 0.100(13) 0.096(17) 0.059(12) 0.010(10) -0.005(10)
C9D 0.17(2) 0.086(13) 0.043(14) 0.014(11) 0.049(15) 0.042(15)
C11 0.035(8) 0.081(12) 0.052(13) 0.011(10) 0.013(8) 0.019(8)
N11 0.082(10) 0.094(11) 0.056(12) 0.014(9) 0.026(9) 0.028(9)
Au2 0.0633(4) 0.0536(4) 0.0561(5) 0.0072(3) 0.0250(4) 0.0048(3)
C21 0.063(13) 0.093(15) 0.059(17) 0.011(13) 0.026(11) 0.016(13)
N21 0.115(17) 0.085(12) 0.092(19) 0.001(13) 0.054(13) 0.019(14)
N22 0.058(9) 0.038(8) 0.063(12) 0.006(7) 0.022(7) -0.012(7)
C50 0.083(13) 0.104(14) 0.044(13) 0.005(11) 0.013(10) -0.013(11)
Cl51 0.190(7) 0.174(6) 0.081(5) -0.019(5) 0.034(5) 0.055(6)
Cl52 0.108(4) 0.100(4) 0.112(5) 0.031(4) 0.023(4) -0.020(3)
Cl53 0.120(5) 0.155(5) 0.099(5) 0.056(4) 0.004(4) -0.045(4)
C60 0.082(12) 0.077(11) 0.050(12) -0.004(9) 0.031(10) -0.009(10)
Cl61 0.071(4) 0.274(9) 0.102(6) 0.037(6) 0.020(4) -0.003(5)
Cl62 0.163(6) 0.120(4) 0.097(5) 0.025(4) 0.060(5) 0.048(4)
Cl63 0.197(7) 0.089(4) 0.171(8) -0.001(4) 0.118(6) -0.021(4)

loop_
_atom_type_symbol
_atom_type_description
_atom_type_scat_dispersion_real
_atom_type_scat_dispersion_imag
_atom_type_scat_source
C C 0.0033 0.0016 'International Tables Vol C Tables 4.2.6.8 and 6.1.1.4'
H H 0.0000 0.0000 'International Tables Vol C Tables 4.2.6.8 and 6.1.1.4'
Au Au -2.0133 8.8022 'International Tables Vol C Tables 4.2.6.8 and 6.1.1.4'
Cl Cl 0.1484 0.1585 'International Tables Vol C Tables 4.2.6.8 and 6.1.1.4'
N N 0.0061 0.0033 'International Tables Vol C Tables 4.2.6.8 and 6.1.1.4'
Rh Rh -1.1178 0.9187 'International Tables Vol C Tables 4.2.6.8 and 6.1.1.4'

loop_
_exptl_crystal_face_index_h
_exptl_crystal_face_index_k
_exptl_crystal_face_index_l
_exptl_crystal_face_perp_dist
-1 -5 21 0.0244
0 6 -20 0.0239
15 -7 -12 0.0856
-13 4 17 0.0489
-1 -18 9 0.0181
0 19 -9 0.0232
-2 -9 -15 0.0265
0 9 16 0.0315

loop_
_geom_angle_atom_site_label_1
_geom_angle_atom_site_label_2
_geom_angle_atom_site_label_3
_geom_angle
_geom_angle_site_symmetry_1
_geom_angle_site_symmetry_3
Rh1 Au1 Rh1 180.0 2_666 .
C11 Au1 Rh1 91.5(5) 2_666 2_666
C11 Au1 Rh1 88.5(5) 2_666 .
C11 Au1 Rh1 88.5(5) . 2_666
C11 Au1 Rh1 91.5(5) . .
C11 Au1 C11 180.0 . 2_666
N1A C1A Rh1 179.1(14) . .
N1B C1B Rh1 175.3(12) . .
N1C C1C Rh1 171.1(12) . .
N1D C1D Rh1 179.8(14) . .
C1A N1A C2A 177.1(15) . .
C1B N1B C2B 174.7(14) . .
C1C N1C C2C 176.0(14) . .
C1D N1D C2D 175.9(13) . .
C1A Rh1 Au1 94.0(4) . .
C1A Rh1 C1B 90.3(5) . .
C1A Rh1 C1D 91.0(5) . .
C1B Rh1 Au1 94.3(3) . .
C1C Rh1 Au1 92.1(4) . .
C1C Rh1 C1A 173.6(5) . .
C1C Rh1 C1B 87.1(5) . .
C1C Rh1 C1D 91.3(5) . .
C1D Rh1 Au1 88.9(3) . .
C1D Rh1 C1B 176.5(5) . .
C3A C2A N1A 117.7(13) . .
C7A C2A N1A 117.5(15) . .
C7A C2A C3A 124.6(15) . .
N1B C2B C7B 114.5(13) . .
C3B C2B N1B 119.2(14) . .
C3B C2B C7B 126.3(13) . .
N1C C2C C3C 113.2(13) . .
C7C C2C N1C 123.5(14) . .
C7C C2C C3C 123.0(14) . .
N1D C2D C3D 117.2(16) . .
N1D C2D C7D 119.0(16) . .
C7D C2D C3D 123.7(17) . .
C2A C3A C4A 116.1(15) . .
C2A C3A C8A 121.6(15) . .
C4A C3A C8A 122.2(16) . .
C2B C3B C4B 114.1(16) . .
C2B C3B C8B 122.4(13) . .
C4B C3B C8B 123.4(16) . .
C2C C3C C8C 123.3(14) . .
C4C C3C C2C 115.3(17) . .
C4C C3C C8C 121.4(17) . .
C2D C3D C8D 122.2(16) . .
C4D C3D C2D 113(2) . .
C4D C3D C8D 124(2) . .
C3A C4A H4A 119.7 . .
C5A C4A C3A 120.7(18) . .
C5A C4A H4A 119.7 . .
C3B C4B H4B 118.6 . .
C5B C4B C3B 122.8(16) . .
C5B C4B H4B 118.6 . .
C3C C4C H4C 119.4 . .
C5C C4C C3C 121.1(19) . .
C5C C4C H4C 119.4 . .
C3D C4D H4D 116.8 . .
C5D C4D C3D 126(3) . .
C5D C4D H4D 116.8 . .
C4A C5A H5A 120.3 . .
C6A C5A C4A 119.3(18) . .
C6A C5A H5A 120.3 . .
C4B C5B H5B 119.6 . .
C4B C5B C6B 120.8(16) . .
C6B C5B H5B 119.6 . .
C4C C5C H5C 119.0 . .
C4C C5C C6C 122.0(19) . .
C6C C5C H5C 119.0 . .
C4D C5D H5D 120.9 . .
C4D C5D C6D 118(2) . .
C6D C5D H5D 120.9 . .
C5A C6A H6A 118.0 . .
C5A C6A C7A 124.1(18) . .
C7A C6A H6A 118.0 . .
C5B C6B H6B 119.5 . .
C5B C6B C7B 120.9(17) . .
C7B C6B H6B 119.5 . .
C5C C6C H6C 121.1 . .
C5C C6C C7C 117.9(19) . .
C7C C6C H6C 121.1 . .
C5D C6D H6D 119.1 . .
C7D C6D C5D 122(2) . .
C7D C6D H6D 119.1 . .
C2A C7A C6A 115.0(16) . .
C2A C7A C9A 122.8(16) . .
C6A C7A C9A 122.2(17) . .
C2B C7B C6B 114.8(15) . .
C2B C7B C9B 124.6(13) . .
C6B C7B C9B 120.6(17) . .
C2C C7C C6C 120.4(18) . .
C2C C7C C9C 120.6(15) . .
C6C C7C C9C 119.0(18) . .
C2D C7D C6D 117(2) . .
C2D C7D C9D 121.6(17) . .
C6D C7D C9D 122(2) . .
C3A C8A H8AA 109.5 . .
C3A C8A H8AB 109.5 . .
C3A C8A H8AC 109.5 . .
H8AA C8A H8AB 109.5 . .
H8AA C8A H8AC 109.5 . .
H8AB C8A H8AC 109.5 . .
C3B C8B H8BA 109.5 . .
C3B C8B H8BB 109.5 . .
C3B C8B H8BC 109.5 . .
H8BA C8B H8BB 109.5 . .
H8BA C8B H8BC 109.5 . .
H8BB C8B H8BC 109.5 . .
C3C C8C H8CA 109.5 . .
C3C C8C H8CB 109.5 . .
C3C C8C H8CC 109.5 . .
H8CA C8C H8CB 109.5 . .
H8CA C8C H8CC 109.5 . .
H8CB C8C H8CC 109.5 . .
C3D C8D H8DA 109.5 . .
C3D C8D H8DB 109.5 . .
C3D C8D H8DC 109.5 . .
H8DA C8D H8DB 109.5 . .
H8DA C8D H8DC 109.5 . .
H8DB C8D H8DC 109.5 . .
C7A C9A H9AA 109.5 . .
C7A C9A H9AB 109.5 . .
C7A C9A H9AC 109.5 . .
H9AA C9A H9AB 109.5 . .
H9AA C9A H9AC 109.5 . .
H9AB C9A H9AC 109.5 . .
C7B C9B H9BA 109.5 . .
C7B C9B H9BB 109.5 . .
C7B C9B H9BC 109.5 . .
H9BA C9B H9BB 109.5 . .
H9BA C9B H9BC 109.5 . .
H9BB C9B H9BC 109.5 . .
C7C C9C H9CA 109.5 . .
C7C C9C H9CB 109.5 . .
C7C C9C H9CC 109.5 . .
H9CA C9C H9CB 109.5 . .
H9CA C9C H9CC 109.5 . .
H9CB C9C H9CC 109.5 . .
C7D C9D H9DA 109.5 . .
C7D C9D H9DB 109.5 . .
C7D C9D H9DC 109.5 . .
H9DA C9D H9DB 109.5 . .
H9DA C9D H9DC 109.5 . .
H9DB C9D H9DC 109.5 . .
N11 C11 Au1 176.4(17) . .
N22 Au2 C21 173.8(8) . .
N21 C21 Au2 168(3) . .
N22 N22 Au2 178.2(16) 2_676 .
Cl51 C50 H50 108.7 . .
Cl51 C50 Cl52 109.8(11) . .
Cl51 C50 Cl53 110.7(11) . .
Cl52 C50 H50 108.7 . .
Cl53 C50 H50 108.7 . .
Cl53 C50 Cl52 110.3(10) . .
Cl61 C60 H60 108.5 . .
Cl61 C60 Cl62 109.9(9) . .
Cl61 C60 Cl63 110.1(11) . .
Cl62 C60 H60 108.5 . .
Cl63 C60 H60 108.5 . .
Cl63 C60 Cl62 111.1(9) . .

loop_
_geom_bond_atom_site_label_1
_geom_bond_atom_site_label_2
_geom_bond_distance
_geom_bond_site_symmetry_2
Au1 Rh1 3.2090(11) .
Au1 Rh1 3.2090(11) 2_666
Au1 C11 1.956(18) 2_666
Au1 C11 1.956(18) .
C1A N1A 1.141(17) .
C1A Rh1 1.981(16) .
C1B N1B 1.141(15) .
C1B Rh1 1.995(15) .
C1C N1C 1.184(16) .
C1C Rh1 1.952(15) .
C1D N1D 1.159(17) .
C1D Rh1 1.988(17) .
N1A C2A 1.411(18) .
N1B C2B 1.378(16) .
N1C C2C 1.365(16) .
N1D C2D 1.327(18) .
C2A C3A 1.38(2) .
C2A C7A 1.36(2) .
C2B C3B 1.38(2) .
C2B C7B 1.39(2) .
C2C C3C 1.438(19) .
C2C C7C 1.29(2) .
C2D C3D 1.43(2) .
C2D C7D 1.38(2) .
C3A C4A 1.39(2) .
C3A C8A 1.51(2) .
C3B C4B 1.42(2) .
C3B C8B 1.46(2) .
C3C C4C 1.39(2) .
C3C C8C 1.50(2) .
C3D C4D 1.38(3) .
C3D C8D 1.46(2) .
C4A H4A 0.9300 .
C4A C5A 1.37(2) .
C4B H4B 0.9300 .
C4B C5B 1.35(2) .
C4C H4C 0.9300 .
C4C C5C 1.35(3) .
C4D H4D 0.9300 .
C4D C5D 1.31(4) .
C5A H5A 0.9300 .
C5A C6A 1.33(2) .
C5B H5B 0.9300 .
C5B C6B 1.36(2) .
C5C H5C 0.9300 .
C5C C6C 1.37(2) .
C5D H5D 0.9300 .
C5D C6D 1.40(4) .
C6A H6A 0.9300 .
C6A C7A 1.37(2) .
C6B H6B 0.9300 .
C6B C7B 1.42(2) .
C6C H6C 0.9300 .
C6C C7C 1.41(2) .
C6D H6D 0.9300 .
C6D C7D 1.38(3) .
C7A C9A 1.50(2) .
C7B C9B 1.49(2) .
C7C C9C 1.53(2) .
C7D C9D 1.49(2) .
C8A H8AA 0.9600 .
C8A H8AB 0.9600 .
C8A H8AC 0.9600 .
C8B H8BA 0.9600 .
C8B H8BB 0.9600 .
C8B H8BC 0.9600 .
C8C H8CA 0.9600 .
C8C H8CB 0.9600 .
C8C H8CC 0.9600 .
C8D H8DA 0.9600 .
C8D H8DB 0.9600 .
C8D H8DC 0.9600 .
C9A H9AA 0.9600 .
C9A H9AB 0.9600 .
C9A H9AC 0.9600 .
C9B H9BA 0.9600 .
C9B H9BB 0.9600 .
C9B H9BC 0.9600 .
C9C H9CA 0.9600 .
C9C H9CB 0.9600 .
C9C H9CC 0.9600 .
C9D H9DA 0.9600 .
C9D H9DB 0.9600 .
C9D H9DC 0.9600 .
C11 N11 1.120(19) .
Au2 C21 2.04(2) .
Au2 N22 1.989(11) .
C21 N21 0.94(2) .
N22 N22 1.13(2) 2_676
C50 H50 0.9800 .
C50 Cl51 1.733(19) .
C50 Cl52 1.755(19) .
C50 Cl53 1.733(18) .
C60 H60 0.9800 .
C60 Cl61 1.703(17) .
C60 Cl62 1.714(16) .
C60 Cl63 1.713(17) .

loop_
_exptl_oxdiff_crystal_face_indexfrac_h
_exptl_oxdiff_crystal_face_indexfrac_k
_exptl_oxdiff_crystal_face_indexfrac_l
_exptl_oxdiff_crystal_face_x
_exptl_oxdiff_crystal_face_y
_exptl_oxdiff_crystal_face_z
-1.0000 -5.0000 21.0000 -0.9214 -0.1600 -0.3596
-0.0000 6.0000 -20.0000 0.9186 0.1903 0.2800
15.0000 -7.0000 -12.0000 -0.0810 -0.0326 0.9996
-13.0000 4.0000 17.0000 -0.2330 -0.0389 -0.9573
-1.0000 -18.0000 9.0000 -0.3973 -0.8847 0.0928
-0.0000 19.0000 -9.0000 0.4400 0.9093 -0.1533
-2.0000 -9.0000 -15.0000 0.7489 -0.5914 0.3547
-0.0000 9.0000 16.0000 -0.7123 0.5452 -0.4605
